data_7128927
loop_
_publ_author_name
'Rivada Wheelaghan, Orestes'
'Deolka, Shubham'
'Govindarajan, Ramadoss'
'Khaskin, Eugene'
'Fayzullin, Robert R.'
'Pal, Shrinwantu'
'Khusnutdinova, Julia R.'

_publ_section_title
;
 Construction of modular Pd/Cu multimetallic chains via ligand- and
 anion-controlled metal-metal interactions
;
_journal_name_full 'Chemical Communications'
_journal_paper_doi 10.1039/D1CC04212B
_journal_year 2021
_chemical_absolute_configuration ad
_chemical_formula_moiety 'C28 H28 N3 O P Pd, C2 H4 O2, C H2 Cl2'
_chemical_formula_sum 'C31 H34 Cl2 N3 O3 P Pd'
_chemical_formula_weight 704.88
_space_group_crystal_system monoclinic
_space_group_IT_number 7
_space_group_name_Hall 'P -2yc'
_space_group_name_H-M_alt 'P 1 c 1'
_atom_sites_solution_hydrogens mixed
_audit_creation_method SHELXL-2018/3
_audit_update_record
;
2021-05-08 deposited with the CCDC.	2021-09-02 downloaded from the CCDC.
;
_cell_angle_alpha 90
_cell_angle_beta 104.0699(5)
_cell_angle_gamma 90
_cell_formula_units_Z 2
_cell_length_a 7.78647(4)
_cell_length_b 13.20388(5)
_cell_length_c 15.31398(7)
_cell_measurement_reflns_used 52822
_cell_measurement_temperature 94(2)
_cell_measurement_theta_max 79.5550
_cell_measurement_theta_min 3.3440
_cell_volume 1527.221(12)
_computing_cell_refinement 'CrysAlisPro 1.171.40.76a (Rigaku OD, 2020)'
_computing_data_collection 'CrysAlisPro 1.171.40.76a (Rigaku OD, 2020)'
_computing_data_reduction 'CrysAlisPro 1.171.40.76a (Rigaku OD, 2020)'
_computing_molecular_graphics
;
WinGX (Farrugia, 2012); ORTEP-3 (Farrugia, 2012);
PLATON (Spek, 2009); Olex2 (Dolomanov et al., 2009)
;
_computing_publication_material
;
WinGX (Farrugia, 2012); PLATON (Spek, 2009);
Olex2 (Dolomanov et al., 2009); enCIFer (Allen, 2004)
;
_computing_structure_refinement 'SHELXL-2018/3 (Sheldrick, 2015)'
_computing_structure_solution 'SHELXT-2018/2 (Sheldrick, 2015)'
_diffrn_ambient_temperature 94(2)
_diffrn_measured_fraction_theta_full 0.991
_diffrn_measured_fraction_theta_max 0.979
_diffrn_measurement_device_type 'Rigaku XtaLAB Pro: Kappa dual offset/far'
_diffrn_measurement_method '\w scans'
_diffrn_radiation_probe x-ray
_diffrn_radiation_type CuK\a
_diffrn_radiation_wavelength 1.54184
_diffrn_reflns_av_R_equivalents 0.0422
_diffrn_reflns_av_unetI/netI 0.0335
_diffrn_reflns_Laue_measured_fraction_full 0.991
_diffrn_reflns_Laue_measured_fraction_max 0.979
_diffrn_reflns_limit_h_max 9
_diffrn_reflns_limit_h_min -9
_diffrn_reflns_limit_k_max 16
_diffrn_reflns_limit_k_min -16
_diffrn_reflns_limit_l_max 18
_diffrn_reflns_limit_l_min -19
_diffrn_reflns_number 34807
_diffrn_reflns_point_group_measured_fraction_full 0.921
_diffrn_reflns_point_group_measured_fraction_max 0.899
_diffrn_reflns_theta_full 67.684
_diffrn_reflns_theta_max 79.825
_diffrn_reflns_theta_min 4.480
_diffrn_source 'microfocus sealed X-ray tube'
_exptl_absorpt_coefficient_mu 7.307
_exptl_absorpt_correction_T_max 1.000
_exptl_absorpt_correction_T_min 0.420
_exptl_absorpt_correction_type gaussian
_exptl_absorpt_process_details
;
CrysAlisPro 1.171.40.76a (Rigaku Oxford Diffraction, 2020).
Numerical absorption correction based on gaussian integration over
a multifaceted crystal model. Empirical absorption correction using
spherical harmonics, frame scaling and detector area scaling,
implemented in SCALE3 ABSPACK scaling algorithm.
;
_exptl_crystal_colour yellow
_exptl_crystal_density_diffrn 1.533
_exptl_crystal_description prism
_exptl_crystal_F_000 720
_exptl_crystal_recrystallization_method 'vapor diffusion in a DCM/pentane system at -30 \%C'
_exptl_crystal_size_max 0.171
_exptl_crystal_size_mid 0.052
_exptl_crystal_size_min 0.026
_refine_diff_density_max 1.324
_refine_diff_density_min -0.828
_refine_diff_density_rms 0.083
_refine_ls_abs_structure_details
;
 Flack x determined using 2624 quotients [(I+)-(I-)]/[(I+)+(I-)]
 (Parsons, Flack and Wagner, Acta Cryst. B69 (2013) 249-259).
;
_refine_ls_abs_structure_Flack -0.019(4)
_refine_ls_extinction_method none
_refine_ls_goodness_of_fit_ref 1.144
_refine_ls_hydrogen_treatment mixed
_refine_ls_matrix_type full
_refine_ls_number_parameters 407
_refine_ls_number_reflns 5974
_refine_ls_number_restraints 89
_refine_ls_restrained_S_all 1.147
_refine_ls_R_factor_all 0.0323
_refine_ls_R_factor_gt 0.0320
_refine_ls_shift/su_max 0.000
_refine_ls_shift/su_mean 0.000
_refine_ls_structure_factor_coef Fsqd
_refine_ls_weighting_details 'w=1/[\s^2^(Fo^2^)+(0.0532P)^2^+0.9626P] where P=(Fo^2^+2Fc^2^)/3'
_refine_ls_weighting_scheme calc
_refine_ls_wR_factor_gt 0.0876
_refine_ls_wR_factor_ref 0.0878
_reflns_Friedel_coverage 0.831
_reflns_Friedel_fraction_full 0.850
_reflns_Friedel_fraction_max 0.818
_reflns_number_gt 5919
_reflns_number_total 5974
_reflns_threshold_expression 'I > 2\s(I)'
_cod_data_source_file d1cc04212b2.cif
_cod_data_source_block jk838
_cod_original_cell_volume 1527.222(12)
_cod_original_sg_symbol_H-M 'P c'
_cod_database_code 7128927
_shelx_shelxl_version_number 2018/3
_shelx_space_group_comment
;
The symmetry employed for this shelxl refinement is uniquely defined
by the following loop, which should always be used as a source of
symmetry information in preference to the above space-group names.
They are only intended as comments.
;
_shelx_estimated_absorpt_t_min 0.368
_shelx_estimated_absorpt_t_max 0.833

loop_
_space_group_symop_operation_xyz
'x, y, z'
'x, -y, z+1/2'

loop_
_atom_site_label
_atom_site_type_symbol
_atom_site_fract_x
_atom_site_fract_y
_atom_site_fract_z
_atom_site_U_iso_or_equiv
_atom_site_adp_type
_atom_site_occupancy
_atom_site_site_symmetry_order
_atom_site_calc_flag
_atom_site_refinement_flags_posn
_atom_site_refinement_flags_adp
_atom_site_refinement_flags_occupancy
_atom_site_disorder_assembly
_atom_site_disorder_group
Pd1 Pd 0.48185(2) 0.38529(2) 0.48668(2) 0.01949(10) Uani 1 1 d . . . . .
P1 P 0.58817(18) 0.27182(10) 0.40543(9) 0.0237(3) Uani 1 1 d . . . . .
O1 O 0.6901(5) 0.7231(3) 0.6167(3) 0.0272(7) Uani 1 1 d . . . . .
N11 N 0.5621(6) 0.4852(3) 0.3943(3) 0.0226(8) Uani 1 1 d . . . . .
N12 N 0.6273(6) 0.6061(3) 0.5059(3) 0.0211(8) Uani 1 1 d . . . . .
N100 N 0.3086(6) 0.4810(3) 0.5372(3) 0.0213(8) Uani 1 1 d . . . . .
C11 C 0.5226(8) 0.3387(5) 0.2968(4) 0.0329(12) Uani 1 1 d . . . . .
H11A H 0.585868 0.309907 0.253764 0.039 Uiso 1 1 calc R U . . .
H11B H 0.393749 0.331224 0.271044 0.039 Uiso 1 1 calc R U . . .
C12 C 0.5693(7) 0.4489(4) 0.3132(3) 0.0277(11) Uani 1 1 d . . . . .
C13 C 0.6278(7) 0.5084(5) 0.2503(4) 0.0337(12) Uani 1 1 d . . . . .
H13 H 0.631325 0.481788 0.193134 0.040 Uiso 1 1 calc R U . . .
C14 C 0.6795(8) 0.6056(5) 0.2733(4) 0.0354(13) Uani 1 1 d . . . . .
H14 H 0.716372 0.647515 0.230814 0.042 Uiso 1 1 calc R U . . .
C15 C 0.6791(7) 0.6445(4) 0.3579(3) 0.0280(10) Uani 1 1 d . . . . .
C16 C 0.7327(7) 0.7438(4) 0.3885(4) 0.0314(11) Uani 1 1 d . . . . .
H16 H 0.767851 0.790743 0.349179 0.038 Uiso 1 1 calc R U . . .
C17 C 0.7338(7) 0.7717(4) 0.4741(4) 0.0290(11) Uani 1 1 d . . . . .
H17 H 0.768001 0.838368 0.494374 0.035 Uiso 1 1 calc R U . . .
C18 C 0.6828(7) 0.6996(4) 0.5342(3) 0.0243(10) Uani 1 1 d . . . . .
C19 C 0.6234(6) 0.5797(4) 0.4200(3) 0.0238(9) Uani 1 1 d . . . . .
C21 C 0.4838(10) 0.1450(6) 0.3902(5) 0.0447(16) Uani 1 1 d . . . . .
H21 H 0.519827 0.109484 0.449527 0.054 Uiso 1 1 calc R U . . .
C22 C 0.5470(12) 0.0798(6) 0.3220(6) 0.061(2) Uani 1 1 d . . . . .
H22A H 0.522189 0.114693 0.263755 0.092 Uiso 1 1 calc R U . . .
H22B H 0.484698 0.014725 0.315241 0.092 Uiso 1 1 calc R U . . .
H22C H 0.674673 0.068162 0.343061 0.092 Uiso 1 1 calc R U . . .
C23 C 0.2833(10) 0.1540(6) 0.3672(6) 0.057(2) Uani 1 1 d . . . . .
H23A H 0.247177 0.193134 0.414173 0.086 Uiso 1 1 calc R U . . .
H23B H 0.230657 0.086241 0.363552 0.086 Uiso 1 1 calc R U . . .
H23C H 0.242604 0.188475 0.309208 0.086 Uiso 1 1 calc R U . . .
C31 C 0.8282(7) 0.2500(4) 0.4245(3) 0.0251(10) Uani 1 1 d . . . . .
H31 H 0.847999 0.206066 0.374670 0.030 Uiso 1 1 calc R U . . .
C32 C 0.9003(8) 0.1941(4) 0.5134(4) 0.0355(12) Uani 1 1 d . . . . .
H32A H 0.886409 0.236772 0.563543 0.053 Uiso 1 1 calc R U . . .
H32B H 1.026020 0.178870 0.520079 0.053 Uiso 1 1 calc R U . . .
H32C H 0.834600 0.130772 0.513381 0.053 Uiso 1 1 calc R U . . .
C33 C 0.9293(8) 0.3490(4) 0.4229(4) 0.0335(12) Uani 1 1 d . . . . .
H33A H 0.891053 0.380217 0.363239 0.050 Uiso 1 1 calc R U . . .
H33B H 1.056615 0.334949 0.435949 0.050 Uiso 1 1 calc R U . . .
H33C H 0.905105 0.395381 0.468425 0.050 Uiso 1 1 calc R U . . .
C101 C 0.2455(7) 0.5712(4) 0.5084(4) 0.0284(11) Uani 1 1 d . . . . .
H101 H 0.282172 0.601499 0.459624 0.034 Uiso 1 1 calc R U . . .
C102 C 0.1255(8) 0.6239(4) 0.5477(5) 0.0333(13) Uani 1 1 d . . . . .
H102 H 0.079781 0.687774 0.524453 0.040 Uiso 1 1 calc R U . . .
C103 C 0.0756(7) 0.5826(4) 0.6195(4) 0.0319(11) Uani 1 1 d . . . . .
H103 H -0.000892 0.618711 0.648112 0.038 Uiso 1 1 calc R U . . .
C104 C 0.1382(7) 0.4861(4) 0.6506(3) 0.0264(10) Uani 1 1 d . . . . .
C105 C 0.0945(7) 0.4339(4) 0.7249(4) 0.0303(11) Uani 1 1 d . . . . .
H105 H 0.022090 0.466612 0.758144 0.036 Uiso 1 1 calc R U . . .
C106 C 0.1548(7) 0.3392(4) 0.7483(4) 0.0302(11) Uani 1 1 d . . . . .
H106 H 0.122436 0.306392 0.797136 0.036 Uiso 1 1 calc R U . . .
C107 C 0.2661(7) 0.2871(4) 0.7010(3) 0.0248(10) Uani 1 1 d . . . . .
C108 C 0.3338(8) 0.1891(4) 0.7244(4) 0.0303(11) Uani 1 1 d . . . . .
H108 H 0.302138 0.153322 0.771984 0.036 Uiso 1 1 calc R U . . .
C109 C 0.4453(8) 0.1453(4) 0.6785(4) 0.0334(12) Uani 1 1 d . . . . .
H109 H 0.490609 0.079425 0.694934 0.040 Uiso 1 1 calc R U . . .
C110 C 0.4940(8) 0.1963(4) 0.6072(4) 0.0284(11) Uani 1 1 d . . . . .
H110 H 0.573522 0.164523 0.577542 0.034 Uiso 1 1 calc R U . . .
C111 C 0.4285(7) 0.2917(4) 0.5796(4) 0.0232(11) Uani 1 1 d . . . . .
C112 C 0.3154(6) 0.3359(3) 0.6291(3) 0.0214(9) Uani 1 1 d . . . . .
C113 C 0.2514(6) 0.4365(4) 0.6056(3) 0.0212(9) Uani 1 1 d . . . . .
O11 O 0.8513(6) 0.8683(3) 0.6996(3) 0.0327(9) Uani 1 1 d . . . . .
H11 H 0.78(2) 0.825(11) 0.671(9) 0.11(5) Uiso 1 1 d . . . . .
O12 O 0.7064(6) 0.9796(3) 0.5978(3) 0.0358(9) Uani 1 1 d . . . . .
C1 C 0.8130(8) 0.9601(4) 0.6682(4) 0.0301(11) Uani 1 1 d . . . . .
C2 C 0.9171(8) 1.0415(4) 0.7269(4) 0.0377(13) Uani 1 1 d . . . . .
H2A H 0.913814 1.029669 0.789634 0.057 Uiso 1 1 calc R U . . .
H2B H 0.865035 1.107803 0.707425 0.057 Uiso 1 1 calc R U . . .
H2C H 1.040123 1.040064 0.721823 0.057 Uiso 1 1 calc R U . . .
C3 C 0.3275(15) 0.8727(16) 0.5486(6) 0.045(4) Uani 0.686(14) 1 d D U P A 1
H3A H 0.412299 0.929784 0.560273 0.054 Uiso 0.686(14) 1 calc R U P A 1
H3B H 0.395824 0.808857 0.561068 0.054 Uiso 0.686(14) 1 calc R U P A 1
Cl31 Cl 0.2111(12) 0.8748(7) 0.4367(3) 0.089(2) Uani 0.686(14) 1 d D U P A 1
Cl32 Cl 0.1855(5) 0.8818(3) 0.6196(2) 0.0496(11) Uani 0.686(14) 1 d D U P A 1
C4 C 0.342(3) 0.890(5) 0.5489(17) 0.057(8) Uani 0.314(14) 1 d D U P A 2
H4A H 0.393155 0.834460 0.590135 0.068 Uiso 0.314(14) 1 calc R U P A 2
H4B H 0.431833 0.944306 0.554346 0.068 Uiso 0.314(14) 1 calc R U P A 2
Cl41 Cl 0.2827(12) 0.8461(5) 0.4391(5) 0.0358(18) Uani 0.314(14) 1 d D U P A 2
Cl42 Cl 0.1553(13) 0.9375(15) 0.5777(13) 0.104(6) Uani 0.314(14) 1 d D U P A 2

loop_
_atom_site_aniso_label
_atom_site_aniso_U_11
_atom_site_aniso_U_22
_atom_site_aniso_U_33
_atom_site_aniso_U_23
_atom_site_aniso_U_13
_atom_site_aniso_U_12
Pd1 0.01590(16) 0.02108(14) 0.02122(15) -0.00229(13) 0.00397(10) -0.00088(13)
P1 0.0177(6) 0.0267(6) 0.0272(6) -0.0108(5) 0.0068(5) -0.0049(5)
O1 0.031(2) 0.0230(15) 0.0303(17) 0.0021(13) 0.0117(14) 0.0001(13)
N11 0.017(2) 0.033(2) 0.0171(18) 0.0055(15) 0.0037(16) 0.0035(16)
N12 0.016(2) 0.0230(18) 0.024(2) 0.0027(13) 0.0054(16) 0.0005(13)
N100 0.017(2) 0.0241(18) 0.0229(19) -0.0018(14) 0.0050(16) 0.0018(14)
C11 0.025(3) 0.049(3) 0.023(2) -0.011(2) 0.004(2) 0.001(2)
C12 0.016(2) 0.048(3) 0.019(2) 0.0030(19) 0.0041(18) 0.007(2)
C13 0.023(3) 0.056(3) 0.022(2) 0.005(2) 0.006(2) 0.010(2)
C14 0.021(3) 0.053(3) 0.032(3) 0.019(2) 0.007(2) 0.011(2)
C15 0.022(3) 0.039(3) 0.024(2) 0.014(2) 0.0064(19) 0.007(2)
C16 0.025(3) 0.036(3) 0.034(3) 0.018(2) 0.008(2) 0.001(2)
C17 0.021(2) 0.027(2) 0.039(3) 0.011(2) 0.005(2) 0.0015(18)
C18 0.021(2) 0.021(2) 0.032(2) 0.0067(17) 0.0087(19) 0.0037(16)
C19 0.014(2) 0.031(2) 0.028(2) 0.0089(18) 0.0075(19) 0.0066(17)
C21 0.039(4) 0.042(3) 0.061(4) -0.029(3) 0.027(3) -0.023(3)
C22 0.067(5) 0.049(4) 0.078(5) -0.042(4) 0.039(4) -0.025(4)
C23 0.041(4) 0.066(5) 0.071(5) -0.047(4) 0.027(3) -0.033(3)
C31 0.022(2) 0.024(2) 0.030(2) -0.0046(17) 0.0084(19) -0.0026(18)
C32 0.033(3) 0.036(3) 0.038(3) 0.004(2) 0.009(2) -0.002(2)
C33 0.024(3) 0.028(3) 0.046(3) 0.001(2) 0.004(2) -0.0012(19)
C101 0.022(3) 0.026(2) 0.036(3) 0.0061(19) 0.003(2) 0.0043(18)
C102 0.017(3) 0.029(3) 0.054(4) 0.007(2) 0.010(3) 0.0097(18)
C103 0.024(3) 0.029(2) 0.044(3) -0.002(2) 0.010(2) 0.007(2)
C104 0.018(2) 0.031(2) 0.029(2) -0.0023(18) 0.0031(19) -0.0004(18)
C105 0.020(3) 0.042(3) 0.032(3) -0.004(2) 0.012(2) 0.002(2)
C106 0.025(3) 0.040(3) 0.027(2) -0.001(2) 0.010(2) -0.004(2)
C107 0.021(2) 0.026(2) 0.026(2) -0.0020(17) 0.0038(18) -0.0031(17)
C108 0.031(3) 0.025(2) 0.036(3) 0.0027(19) 0.011(2) -0.006(2)
C109 0.037(3) 0.019(2) 0.046(3) 0.002(2) 0.011(2) -0.003(2)
C110 0.033(3) 0.017(2) 0.038(3) -0.0030(18) 0.014(2) -0.0063(19)
C111 0.020(2) 0.019(2) 0.029(2) -0.0033(17) 0.003(2) -0.0060(17)
C112 0.018(2) 0.022(2) 0.022(2) -0.0012(16) 0.0015(17) -0.0042(17)
C113 0.016(2) 0.024(2) 0.023(2) -0.0037(16) 0.0042(17) -0.0012(16)
O11 0.038(2) 0.0218(15) 0.038(2) 0.0003(15) 0.0091(18) -0.0020(15)
O12 0.034(2) 0.0256(17) 0.046(2) -0.0004(15) 0.0061(17) 0.0028(15)
C1 0.030(3) 0.022(2) 0.042(3) -0.0023(19) 0.016(2) 0.0014(19)
C2 0.037(3) 0.027(3) 0.050(3) -0.003(2) 0.012(3) -0.003(2)
C3 0.025(5) 0.064(7) 0.047(7) 0.002(5) 0.010(5) -0.005(5)
Cl31 0.090(5) 0.146(6) 0.0304(16) -0.004(2) 0.015(2) -0.048(4)
Cl32 0.0455(17) 0.070(2) 0.0371(16) -0.0156(12) 0.0172(12) -0.0089(12)
C4 0.042(13) 0.090(16) 0.038(12) -0.024(10) 0.010(10) -0.013(12)
Cl41 0.041(4) 0.038(3) 0.029(2) 0.0011(16) 0.008(2) -0.004(2)
Cl42 0.050(4) 0.151(12) 0.121(10) -0.088(10) 0.042(5) -0.014(6)

loop_
_atom_type_symbol
_atom_type_description
_atom_type_scat_dispersion_real
_atom_type_scat_dispersion_imag
_atom_type_scat_source
C C 0.0181 0.0091 'International Tables Vol C Tables 4.2.6.8 and 6.1.1.4'
H H 0.0000 0.0000 'International Tables Vol C Tables 4.2.6.8 and 6.1.1.4'
N N 0.0311 0.0180 'International Tables Vol C Tables 4.2.6.8 and 6.1.1.4'
O O 0.0492 0.0322 'International Tables Vol C Tables 4.2.6.8 and 6.1.1.4'
P P 0.2955 0.4335 'International Tables Vol C Tables 4.2.6.8 and 6.1.1.4'
Cl Cl 0.3639 0.7018 'International Tables Vol C Tables 4.2.6.8 and 6.1.1.4'
Pd Pd 0.1215 3.9337 'International Tables Vol C Tables 4.2.6.8 and 6.1.1.4'

loop_
_geom_angle_atom_site_label_1
_geom_angle_atom_site_label_2
_geom_angle_atom_site_label_3
_geom_angle
_geom_angle_site_symmetry_1
_geom_angle_site_symmetry_3
_geom_angle_publ_flag
C111 Pd1 N100 81.31(19) . . ?
C111 Pd1 N11 175.03(19) . . ?
N100 Pd1 N11 100.80(17) . . ?
C111 Pd1 P1 98.67(15) . . ?
N100 Pd1 P1 162.94(11) . . ?
N11 Pd1 P1 80.65(13) . . ?
C11 P1 C31 105.4(3) . . ?
C11 P1 C21 107.7(3) . . ?
C31 P1 C21 106.0(3) . . ?
C11 P1 Pd1 97.03(19) . . ?
C31 P1 Pd1 121.06(16) . . ?
C21 P1 Pd1 117.8(2) . . ?
C12 N11 C19 120.3(5) . . ?
C12 N11 Pd1 118.4(4) . . ?
C19 N11 Pd1 120.9(3) . . ?
C18 N12 C19 118.6(4) . . ?
C101 N100 C113 118.7(5) . . ?
C101 N100 Pd1 129.1(4) . . ?
C113 N100 Pd1 112.1(3) . . ?
C12 C11 P1 108.1(3) . . ?
C12 C11 H11A 110.1 . . ?
P1 C11 H11A 110.1 . . ?
C12 C11 H11B 110.1 . . ?
P1 C11 H11B 110.1 . . ?
H11A C11 H11B 108.4 . . ?
N11 C12 C13 121.8(5) . . ?
N11 C12 C11 115.8(5) . . ?
C13 C12 C11 122.2(5) . . ?
C14 C13 C12 118.3(5) . . ?
C14 C13 H13 120.8 . . ?
C12 C13 H13 120.8 . . ?
C13 C14 C15 121.3(6) . . ?
C13 C14 H14 119.4 . . ?
C15 C14 H14 119.4 . . ?
C14 C15 C16 125.5(5) . . ?
C14 C15 C19 118.0(5) . . ?
C16 C15 C19 116.5(5) . . ?
C17 C16 C15 120.1(5) . . ?
C17 C16 H16 120.0 . . ?
C15 C16 H16 120.0 . . ?
C16 C17 C18 119.8(5) . . ?
C16 C17 H17 120.1 . . ?
C18 C17 H17 120.1 . . ?
O1 C18 N12 118.1(4) . . ?
O1 C18 C17 120.8(5) . . ?
N12 C18 C17 121.1(5) . . ?
N12 C19 N11 116.2(4) . . ?
N12 C19 C15 123.8(5) . . ?
N11 C19 C15 120.0(5) . . ?
C23 C21 C22 111.7(6) . . ?
C23 C21 P1 110.7(6) . . ?
C22 C21 P1 113.1(5) . . ?
C23 C21 H21 107.0 . . ?
C22 C21 H21 107.0 . . ?
P1 C21 H21 107.0 . . ?
C21 C22 H22A 109.5 . . ?
C21 C22 H22B 109.5 . . ?
H22A C22 H22B 109.5 . . ?
C21 C22 H22C 109.5 . . ?
H22A C22 H22C 109.5 . . ?
H22B C22 H22C 109.5 . . ?
C21 C23 H23A 109.5 . . ?
C21 C23 H23B 109.5 . . ?
H23A C23 H23B 109.5 . . ?
C21 C23 H23C 109.5 . . ?
H23A C23 H23C 109.5 . . ?
H23B C23 H23C 109.5 . . ?
C32 C31 C33 110.4(4) . . ?
C32 C31 P1 110.8(4) . . ?
C33 C31 P1 111.7(4) . . ?
C32 C31 H31 107.9 . . ?
C33 C31 H31 107.9 . . ?
P1 C31 H31 107.9 . . ?
C31 C32 H32A 109.5 . . ?
C31 C32 H32B 109.5 . . ?
H32A C32 H32B 109.5 . . ?
C31 C32 H32C 109.5 . . ?
H32A C32 H32C 109.5 . . ?
H32B C32 H32C 109.5 . . ?
C31 C33 H33A 109.5 . . ?
C31 C33 H33B 109.5 . . ?
H33A C33 H33B 109.5 . . ?
C31 C33 H33C 109.5 . . ?
H33A C33 H33C 109.5 . . ?
H33B C33 H33C 109.5 . . ?
N100 C101 C102 122.1(5) . . ?
N100 C101 H101 118.9 . . ?
C102 C101 H101 118.9 . . ?
C103 C102 C101 119.5(5) . . ?
C103 C102 H102 120.2 . . ?
C101 C102 H102 120.2 . . ?
C102 C103 C104 119.5(5) . . ?
C102 C103 H103 120.2 . . ?
C104 C103 H103 120.2 . . ?
C113 C104 C103 117.5(5) . . ?
C113 C104 C105 117.5(5) . . ?
C103 C104 C105 124.9(5) . . ?
C106 C105 C104 121.1(5) . . ?
C106 C105 H105 119.4 . . ?
C104 C105 H105 119.4 . . ?
C105 C106 C107 121.6(5) . . ?
C105 C106 H106 119.2 . . ?
C107 C106 H106 119.2 . . ?
C112 C107 C108 117.5(5) . . ?
C112 C107 C106 119.3(4) . . ?
C108 C107 C106 123.2(5) . . ?
C109 C108 C107 120.1(5) . . ?
C109 C108 H108 120.0 . . ?
C107 C108 H108 120.0 . . ?
C108 C109 C110 121.3(5) . . ?
C108 C109 H109 119.4 . . ?
C110 C109 H109 119.4 . . ?
C111 C110 C109 121.4(5) . . ?
C111 C110 H110 119.3 . . ?
C109 C110 H110 119.3 . . ?
C110 C111 C112 116.1(5) . . ?
C110 C111 Pd1 130.8(5) . . ?
C112 C111 Pd1 112.9(3) . . ?
C107 C112 C111 123.5(4) . . ?
C107 C112 C113 118.5(5) . . ?
C111 C112 C113 118.0(4) . . ?
N100 C113 C104 122.4(4) . . ?
N100 C113 C112 115.7(4) . . ?
C104 C113 C112 121.9(5) . . ?
C1 O11 H11 112(10) . . ?
O12 C1 O11 124.4(5) . . ?
O12 C1 C2 122.0(5) . . ?
O11 C1 C2 113.6(5) . . ?
C1 C2 H2A 109.5 . . ?
C1 C2 H2B 109.5 . . ?
H2A C2 H2B 109.5 . . ?
C1 C2 H2C 109.5 . . ?
H2A C2 H2C 109.5 . . ?
H2B C2 H2C 109.5 . . ?
Cl31 C3 Cl32 111.1(6) . . ?
Cl31 C3 H3A 109.4 . . ?
Cl32 C3 H3A 109.4 . . ?
Cl31 C3 H3B 109.4 . . ?
Cl32 C3 H3B 109.4 . . ?
H3A C3 H3B 108.0 . . ?
Cl42 C4 Cl41 109.1(10) . . ?
Cl42 C4 H4A 109.9 . . ?
Cl41 C4 H4A 109.9 . . ?
Cl42 C4 H4B 109.9 . . ?
Cl41 C4 H4B 109.9 . . ?
H4A C4 H4B 108.3 . . ?

loop_
_geom_bond_atom_site_label_1
_geom_bond_atom_site_label_2
_geom_bond_distance
_geom_bond_site_symmetry_2
_geom_bond_publ_flag
Pd1 C111 2.003(5) . ?
Pd1 N100 2.127(4) . ?
Pd1 N11 2.136(4) . ?
Pd1 P1 2.2314(13) . ?
P1 C11 1.842(6) . ?
P1 C31 1.843(5) . ?
P1 C21 1.851(6) . ?
O1 C18 1.290(7) . ?
N11 C12 1.345(7) . ?
N11 C19 1.359(7) . ?
N12 C18 1.345(6) . ?
N12 C19 1.354(7) . ?
N100 C101 1.322(6) . ?
N100 C113 1.366(7) . ?
C11 C12 1.505(9) . ?
C11 H11A 0.9900 . ?
C11 H11B 0.9900 . ?
C12 C13 1.402(8) . ?
C13 C14 1.365(9) . ?
C13 H13 0.9500 . ?
C14 C15 1.394(9) . ?
C14 H14 0.9500 . ?
C15 C16 1.420(8) . ?
C15 C19 1.424(7) . ?
C16 C17 1.360(8) . ?
C16 H16 0.9500 . ?
C17 C18 1.444(7) . ?
C17 H17 0.9500 . ?
C21 C23 1.520(11) . ?
C21 C22 1.524(9) . ?
C21 H21 1.0000 . ?
C22 H22A 0.9800 . ?
C22 H22B 0.9800 . ?
C22 H22C 0.9800 . ?
C23 H23A 0.9800 . ?
C23 H23B 0.9800 . ?
C23 H23C 0.9800 . ?
C31 C32 1.530(7) . ?
C31 C33 1.530(7) . ?
C31 H31 1.0000 . ?
C32 H32A 0.9800 . ?
C32 H32B 0.9800 . ?
C32 H32C 0.9800 . ?
C33 H33A 0.9800 . ?
C33 H33B 0.9800 . ?
C33 H33C 0.9800 . ?
C101 C102 1.413(9) . ?
C101 H101 0.9500 . ?
C102 C103 1.365(9) . ?
C102 H102 0.9500 . ?
C103 C104 1.406(7) . ?
C103 H103 0.9500 . ?
C104 C113 1.405(7) . ?
C104 C105 1.440(8) . ?
C105 C106 1.353(9) . ?
C105 H105 0.9500 . ?
C106 C107 1.432(8) . ?
C106 H106 0.9500 . ?
C107 C112 1.407(7) . ?
C107 C108 1.410(7) . ?
C108 C109 1.371(9) . ?
C108 H108 0.9500 . ?
C109 C110 1.410(8) . ?
C109 H109 0.9500 . ?
C110 C111 1.386(7) . ?
C110 H110 0.9500 . ?
C111 C112 1.421(8) . ?
C112 C113 1.434(7) . ?
O11 C1 1.311(7) . ?
O11 H11 0.85(15) . ?
O12 C1 1.218(7) . ?
C1 C2 1.505(8) . ?
C2 H2A 0.9800 . ?
C2 H2B 0.9800 . ?
C2 H2C 0.9800 . ?
C3 Cl31 1.733(9) . ?
C3 Cl32 1.733(9) . ?
C3 H3A 0.9900 . ?
C3 H3B 0.9900 . ?
C4 Cl42 1.732(12) . ?
C4 Cl41 1.733(12) . ?
C4 H4A 0.9900 . ?
C4 H4B 0.9900 . ?

loop_
_geom_hbond_atom_site_label_D
_geom_hbond_atom_site_label_H
_geom_hbond_atom_site_label_A
_geom_hbond_distance_DH
_geom_hbond_distance_HA
_geom_hbond_distance_DA
_geom_hbond_angle_DHA
_geom_hbond_site_symmetry_A
_geom_hbond_publ_flag
O11 H11 O1 0.85(15) 1.64(15) 2.467(5) 164(15) . yes
C3^a H3A^a O12 0.99 2.32 3.192(16) 146.8 . yes
C4^b H4B^b O12 0.99 2.13 3.00(4) 145.2 . yes

loop_
_geom_torsion_atom_site_label_1
_geom_torsion_atom_site_label_2
_geom_torsion_atom_site_label_3
_geom_torsion_atom_site_label_4
_geom_torsion
_geom_torsion_site_symmetry_1
_geom_torsion_site_symmetry_2
_geom_torsion_site_symmetry_3
_geom_torsion_site_symmetry_4
_geom_torsion_publ_flag
C31 P1 C11 C12 -80.4(4) . . . . ?
C21 P1 C11 C12 166.7(4) . . . . ?
Pd1 P1 C11 C12 44.5(4) . . . . ?
C19 N11 C12 C13 -4.5(7) . . . . ?
Pd1 N11 C12 C13 -177.3(4) . . . . ?
C19 N11 C12 C11 171.5(4) . . . . ?
Pd1 N11 C12 C11 -1.2(6) . . . . ?
P1 C11 C12 N11 -31.1(6) . . . . ?
P1 C11 C12 C13 145.0(4) . . . . ?
N11 C12 C13 C14 0.4(8) . . . . ?
C11 C12 C13 C14 -175.3(5) . . . . ?
C12 C13 C14 C15 1.7(8) . . . . ?
C13 C14 C15 C16 179.0(5) . . . . ?
C13 C14 C15 C19 0.1(8) . . . . ?
C14 C15 C16 C17 -177.1(5) . . . . ?
C19 C15 C16 C17 1.8(8) . . . . ?
C15 C16 C17 C18 0.9(8) . . . . ?
C19 N12 C18 O1 -178.3(4) . . . . ?
C19 N12 C18 C17 1.3(7) . . . . ?
C16 C17 C18 O1 177.0(5) . . . . ?
C16 C17 C18 N12 -2.6(7) . . . . ?
C18 N12 C19 N11 -178.4(4) . . . . ?
C18 N12 C19 C15 1.6(7) . . . . ?
C12 N11 C19 N12 -173.6(4) . . . . ?
Pd1 N11 C19 N12 -1.0(6) . . . . ?
C12 N11 C19 C15 6.4(7) . . . . ?
Pd1 N11 C19 C15 178.9(3) . . . . ?
C14 C15 C19 N12 175.8(5) . . . . ?
C16 C15 C19 N12 -3.2(8) . . . . ?
C14 C15 C19 N11 -4.2(7) . . . . ?
C16 C15 C19 N11 176.8(5) . . . . ?
C11 P1 C21 C23 -63.6(6) . . . . ?
C31 P1 C21 C23 -176.0(5) . . . . ?
Pd1 P1 C21 C23 44.7(6) . . . . ?
C11 P1 C21 C22 62.7(7) . . . . ?
C31 P1 C21 C22 -49.8(7) . . . . ?
Pd1 P1 C21 C22 170.9(6) . . . . ?
C11 P1 C31 C32 -179.8(4) . . . . ?
C21 P1 C31 C32 -65.9(4) . . . . ?
Pd1 P1 C31 C32 71.8(4) . . . . ?
C11 P1 C31 C33 56.6(4) . . . . ?
C21 P1 C31 C33 170.6(4) . . . . ?
Pd1 P1 C31 C33 -51.7(4) . . . . ?
C113 N100 C101 C102 1.9(8) . . . . ?
Pd1 N100 C101 C102 177.7(4) . . . . ?
N100 C101 C102 C103 1.8(9) . . . . ?
C101 C102 C103 C104 -2.8(9) . . . . ?
C102 C103 C104 C113 0.2(8) . . . . ?
C102 C103 C104 C105 -179.5(5) . . . . ?
C113 C104 C105 C106 -2.5(8) . . . . ?
C103 C104 C105 C106 177.2(5) . . . . ?
C104 C105 C106 C107 0.8(8) . . . . ?
C105 C106 C107 C112 0.6(8) . . . . ?
C105 C106 C107 C108 178.9(5) . . . . ?
C112 C107 C108 C109 0.9(7) . . . . ?
C106 C107 C108 C109 -177.4(5) . . . . ?
C107 C108 C109 C110 -0.3(8) . . . . ?
C108 C109 C110 C111 -1.3(9) . . . . ?
C109 C110 C111 C112 2.2(8) . . . . ?
C109 C110 C111 Pd1 176.2(4) . . . . ?
C108 C107 C112 C111 0.0(7) . . . . ?
C106 C107 C112 C111 178.5(5) . . . . ?
C108 C107 C112 C113 -178.6(4) . . . . ?
C106 C107 C112 C113 -0.1(7) . . . . ?
C110 C111 C112 C107 -1.5(7) . . . . ?
Pd1 C111 C112 C107 -176.7(4) . . . . ?
C110 C111 C112 C113 177.1(4) . . . . ?
Pd1 C111 C112 C113 1.9(6) . . . . ?
C101 N100 C113 C104 -4.7(7) . . . . ?
Pd1 N100 C113 C104 178.9(4) . . . . ?
C101 N100 C113 C112 175.7(4) . . . . ?
Pd1 N100 C113 C112 -0.7(5) . . . . ?
C103 C104 C113 N100 3.6(7) . . . . ?
C105 C104 C113 N100 -176.6(4) . . . . ?
C103 C104 C113 C112 -176.8(5) . . . . ?
C105 C104 C113 C112 2.9(7) . . . . ?
C107 C112 C113 N100 177.9(4) . . . . ?
C111 C112 C113 N100 -0.7(6) . . . . ?
C107 C112 C113 C104 -1.7(7) . . . . ?
C111 C112 C113 C104 179.7(4) . . . . ?
